data_1535588
loop_
_publ_author_name
'Mruz, O.Ya.'
'Pecharskii, V.K.'
'Sobolev, A.N.'
'Bodak, O.I.'

_publ_section_title
;
 Crystal structure of Sm Ni3 Ge3
;
_journal_name_full Kristallografiya
_journal_page_first 202
_journal_page_last 204
_journal_volume 35
_journal_year 1990
_chemical_formula_sum 'Ge3 Ni3 Sm'
_chemical_name_systematic 'Ni3 Sm Ge3'
_space_group_IT_number 139
_symmetry_space_group_name_Hall '-I 4 2'
_symmetry_space_group_name_H-M 'I 4/m m m'
_cell_angle_alpha 90
_cell_angle_beta 90
_cell_angle_gamma 90
_cell_formula_units_Z 4
_cell_length_a 4.0659
_cell_length_b 4.0659
_cell_length_c 25.137
_cell_volume 415.553
_citation_journal_id_ASTM KRISAJ
_cod_data_source_file Mruz_KRISAJ_1990_959.cif
_cod_data_source_block Ge3Ni3Sm1
_cod_original_cell_volume 415.5533
_cod_original_formula_sum 'Ge3 Ni3 Sm1'
_cod_database_code 1535588

loop_
_symmetry_equiv_pos_as_xyz
x,y,z
-y,x,z
-x,-y,z
y,-x,z
x,-y,-z
y,x,-z
-x,y,-z
-y,-x,-z
-x,-y,-z
y,-x,-z
x,y,-z
-y,x,-z
-x,y,z
-y,-x,z
x,-y,z
y,x,z
x+1/2,y+1/2,z+1/2
-y+1/2,x+1/2,z+1/2
-x+1/2,-y+1/2,z+1/2
y+1/2,-x+1/2,z+1/2
x+1/2,-y+1/2,-z+1/2
y+1/2,x+1/2,-z+1/2
-x+1/2,y+1/2,-z+1/2
-y+1/2,-x+1/2,-z+1/2
-x+1/2,-y+1/2,-z+1/2
y+1/2,-x+1/2,-z+1/2
x+1/2,y+1/2,-z+1/2
-y+1/2,x+1/2,-z+1/2
-x+1/2,y+1/2,z+1/2
-y+1/2,-x+1/2,z+1/2
x+1/2,-y+1/2,z+1/2
y+1/2,x+1/2,z+1/2

loop_
_atom_site_label
_atom_site_type_symbol
_atom_site_fract_x
_atom_site_fract_y
_atom_site_fract_z
_atom_site_occupancy
_atom_site_U_iso_or_equiv
Ge3 Ge 0 0 0 1 0.0
Ni1 Ni 0 0.5 0.0553 1 0.0
Ge2 Ge 0 0.5 0.25 1 0.0
Ge1 Ge 0 0 0.1063 1 0.0
Ni2 Ni 0 0 0.1999 1 0.0
Sm1 Sm 0 0 0.3465 1 0.0
Ge4 Ge 0 0 0.5 1 0.0
